data_4110362
loop_
_publ_author_name
'Douglas B. Grotjahn'
'Yi Gong'
'Lev Zakharov'
'James A. Golen'
'Arnold L. Rheingold'

_publ_section_title
;
 Changes in Coordination of Sterically Demanding Hybrid
 Imidazolylphosphine Ligands on Pd(0) and Pd(II)
;
_journal_name_full 'Journal of the American Chemical Society'
_journal_page_first 438
_journal_page_last 453
_journal_paper_doi 10.1021/ja054779u
_journal_volume 128
_journal_year 2006
_chemical_formula_sum 'C20 H29 Cl2 N2 P Pd'
_chemical_formula_weight 445.67
_chemical_name_systematic
; 
 ? 
;
_space_group_IT_number 14
_symmetry_cell_setting monoclinic
_symmetry_space_group_name_Hall '-P 2yn'
_symmetry_space_group_name_H-M 'P 1 21/n 1'
_atom_sites_solution_hydrogens geom
_atom_sites_solution_primary direct
_atom_sites_solution_secondary difmap
_audit_creation_method SHELXL-97
_cell_angle_alpha 90.00
_cell_angle_beta 98.5320(10)
_cell_angle_gamma 90.00
_cell_formula_units_Z 4
_cell_length_a 9.9919(6)
_cell_length_b 17.5170(10)
_cell_length_c 11.0258(6)
_cell_measurement_reflns_used 8640
_cell_measurement_temperature 150(2)
_cell_measurement_theta_max 28.15
_cell_measurement_theta_min 2.20
_cell_volume 1908.47(19)
_computing_cell_refinement 'Bruker SMART'
_computing_data_collection 'Bruker SMART'
_computing_data_reduction 'Bruker SAINT'
_computing_molecular_graphics 'Bruker SHELXTL'
_computing_publication_material 'Bruker SHELXTL'
_computing_structure_refinement 'SHELXL-97 (Sheldrick, 1997)'
_computing_structure_solution 'SHELXS-97 (Sheldrick, 1990)'
_diffrn_ambient_temperature 150(2)
_diffrn_measured_fraction_theta_full 0.927
_diffrn_measured_fraction_theta_max 0.927
_diffrn_measurement_device_type 'CCD area detector'
_diffrn_measurement_method 'phi and omega scans'
_diffrn_radiation_monochromator graphite
_diffrn_radiation_source 'fine-focus sealed tube'
_diffrn_radiation_type MoK\a
_diffrn_radiation_wavelength 0.71073
_diffrn_reflns_av_R_equivalents 0.0167
_diffrn_reflns_av_sigmaI/netI 0.0223
_diffrn_reflns_limit_h_max 13
_diffrn_reflns_limit_h_min -13
_diffrn_reflns_limit_k_max 22
_diffrn_reflns_limit_k_min -18
_diffrn_reflns_limit_l_max 14
_diffrn_reflns_limit_l_min -8
_diffrn_reflns_number 11711
_diffrn_reflns_theta_full 28.27
_diffrn_reflns_theta_max 28.27
_diffrn_reflns_theta_min 2.20
_exptl_absorpt_coefficient_mu 1.332
_exptl_absorpt_correction_T_max 1.000
_exptl_absorpt_correction_T_min 0.878
_exptl_absorpt_correction_type SADABS
_exptl_crystal_colour Yellow
_exptl_crystal_density_diffrn 1.551
_exptl_crystal_density_meas 0
_exptl_crystal_description Block
_exptl_crystal_F_000 912
_exptl_crystal_size_max 0.20
_exptl_crystal_size_mid 0.15
_exptl_crystal_size_min 0.10
_refine_diff_density_max 0.647
_refine_diff_density_min -0.342
_refine_diff_density_rms 0.072
_refine_ls_extinction_method none
_refine_ls_goodness_of_fit_ref 1.050
_refine_ls_hydrogen_treatment mixed
_refine_ls_matrix_type full
_refine_ls_number_parameters 306
_refine_ls_number_reflns 4395
_refine_ls_number_restraints 0
_refine_ls_restrained_S_all 1.050
_refine_ls_R_factor_all 0.0240
_refine_ls_R_factor_gt 0.0211
_refine_ls_shift/su_max 0.007
_refine_ls_shift/su_mean 0.000
_refine_ls_structure_factor_coef Fsqd
_refine_ls_weighting_details 'calc w=1/[\s^2^(Fo^2^)+(0.0284P)^2^+0.7336P] where P=(Fo^2^+2Fc^2^)/3'
_refine_ls_weighting_scheme calc
_refine_ls_wR_factor_gt 0.0525
_refine_ls_wR_factor_ref 0.0536
_reflns_number_gt 4008
_reflns_number_total 4395
_reflns_threshold_expression >2sigma(I)
_cod_data_source_file ja054779usi20050716_085143.cif
_cod_data_source_block grot79
_cod_original_formula_sum 'C20 H29 Cl2 N2 P1 Pd1'
_cod_database_code 4110362

loop_
_symmetry_equiv_pos_as_xyz
'x, y, z'
'-x+1/2, y+1/2, -z+1/2'
'-x, -y, -z'
'x-1/2, -y-1/2, z-1/2'

loop_
_atom_site_label
_atom_site_type_symbol
_atom_site_fract_x
_atom_site_fract_y
_atom_site_fract_z
_atom_site_U_iso_or_equiv
_atom_site_adp_type
_atom_site_occupancy
_atom_site_symmetry_multiplicity
_atom_site_calc_flag
Pd1 Pd 0.442187(12) 0.142612(7) 0.018992(11) 0.01494(5) Uani 1 1 d
Cl1 Cl 0.24475(4) 0.07590(3) -0.07025(4) 0.02514(10) Uani 1 1 d
Cl2 Cl 0.33141(4) 0.22273(2) 0.15179(4) 0.02205(9) Uani 1 1 d
P1 P 0.63886(4) 0.19317(2) 0.08852(4) 0.01523(9) Uani 1 1 d
N1 N 0.68185(13) 0.10862(8) -0.10397(13) 0.0158(3) Uani 1 1 d
N2 N 0.87911(15) 0.15009(9) -0.02139(14) 0.0211(3) Uani 1 1 d
C1 C 0.74657(17) 0.14925(10) -0.01085(16) 0.0174(3) Uani 1 1 d
C2 C 0.77310(17) 0.08460(9) -0.17964(16) 0.0175(3) Uani 1 1 d
C3 C 0.89576(18) 0.11075(11) -0.12545(17) 0.0219(4) Uani 1 1 d
C4 C 0.53799(17) 0.08660(11) -0.10376(17) 0.0192(3) Uani 1 1 d
C5 C 0.73975(17) 0.04135(10) -0.29859(16) 0.0192(3) Uani 1 1 d
C6 C 0.6331(2) 0.08446(13) -0.38711(19) 0.0288(4) Uani 1 1 d
C7 C 0.6908(2) -0.03946(11) -0.2771(2) 0.0289(4) Uani 1 1 d
C8 C 0.8695(2) 0.03680(13) -0.3574(2) 0.0291(4) Uani 1 1 d
C9 C 0.9915(2) 0.18173(16) 0.0641(2) 0.0346(5) Uani 1 1 d
C10 C 0.63950(18) 0.29655(10) 0.05973(18) 0.0220(4) Uani 1 1 d
C11 C 0.5862(3) 0.31169(14) -0.0751(2) 0.0378(5) Uani 1 1 d
C12 C 0.7713(2) 0.33879(13) 0.1004(2) 0.0347(5) Uani 1 1 d
C13 C 0.72330(18) 0.17644(11) 0.24538(16) 0.0207(4) Uani 1 1 d
C14 C 0.7410(3) 0.09109(13) 0.2692(2) 0.0330(5) Uani 1 1 d
C15 C 0.6488(2) 0.21527(13) 0.33852(19) 0.0298(4) Uani 1 1 d
H3 H 0.981(2) 0.1054(13) -0.148(2) 0.030(6) Uiso 1 1 d
H4A H 0.538(2) 0.0318(13) -0.083(2) 0.028(6) Uiso 1 1 d
H4B H 0.488(2) 0.0966(12) -0.182(2) 0.022(5) Uiso 1 1 d
H6A H 0.625(2) 0.0597(13) -0.460(2) 0.033(6) Uiso 1 1 d
H6B H 0.661(3) 0.1347(14) -0.396(2) 0.037(7) Uiso 1 1 d
H6C H 0.544(3) 0.0807(14) -0.360(2) 0.045(7) Uiso 1 1 d
H7A H 0.607(3) -0.0384(15) -0.239(2) 0.049(7) Uiso 1 1 d
H7B H 0.677(2) -0.0664(13) -0.350(2) 0.034(6) Uiso 1 1 d
H7C H 0.755(2) -0.0641(13) -0.221(2) 0.035(6) Uiso 1 1 d
H8A H 0.904(2) 0.0866(13) -0.373(2) 0.029(6) Uiso 1 1 d
H8B H 0.935(2) 0.0135(12) -0.308(2) 0.023(5) Uiso 1 1 d
H8C H 0.856(2) 0.0079(14) -0.431(2) 0.040(7) Uiso 1 1 d
H9A H 1.064(3) 0.1727(16) 0.042(3) 0.048(8) Uiso 1 1 d
H9B H 0.982(3) 0.171(2) 0.135(3) 0.077(11) Uiso 1 1 d
H9C H 0.985(3) 0.235(2) 0.052(3) 0.074(10) Uiso 1 1 d
H10 H 0.574(2) 0.3119(12) 0.108(2) 0.028(6) Uiso 1 1 d
H11A H 0.574(3) 0.3639(15) -0.086(2) 0.039(7) Uiso 1 1 d
H11B H 0.647(3) 0.2919(15) -0.128(3) 0.050(8) Uiso 1 1 d
H11C H 0.505(3) 0.2862(15) -0.101(2) 0.046(7) Uiso 1 1 d
H12A H 0.754(2) 0.3939(16) 0.093(2) 0.045(7) Uiso 1 1 d
H12B H 0.836(3) 0.3262(15) 0.045(3) 0.048(7) Uiso 1 1 d
H12C H 0.807(3) 0.3258(15) 0.180(3) 0.042(7) Uiso 1 1 d
H13 H 0.802(2) 0.1994(11) 0.2481(18) 0.019(5) Uiso 1 1 d
H14A H 0.786(2) 0.0671(13) 0.214(2) 0.035(6) Uiso 1 1 d
H14B H 0.793(2) 0.0814(12) 0.353(2) 0.032(6) Uiso 1 1 d
H14C H 0.662(3) 0.0695(14) 0.269(2) 0.043(7) Uiso 1 1 d
H15A H 0.699(2) 0.2095(13) 0.413(2) 0.032(6) Uiso 1 1 d
H15B H 0.563(3) 0.1953(14) 0.338(2) 0.039(7) Uiso 1 1 d
H15C H 0.637(2) 0.2687(14) 0.323(2) 0.034(6) Uiso 1 1 d

loop_
_atom_site_aniso_label
_atom_site_aniso_U_11
_atom_site_aniso_U_22
_atom_site_aniso_U_33
_atom_site_aniso_U_23
_atom_site_aniso_U_13
_atom_site_aniso_U_12
Pd1 0.00985(7) 0.01729(8) 0.01771(8) -0.00106(5) 0.00215(5) -0.00031(4)
Cl1 0.01219(19) 0.0279(2) 0.0349(2) -0.00926(18) 0.00201(17) -0.00268(16)
Cl2 0.0175(2) 0.0233(2) 0.0261(2) -0.00525(17) 0.00541(16) 0.00056(15)
P1 0.01192(19) 0.0184(2) 0.0153(2) -0.00091(16) 0.00161(15) -0.00102(15)
N1 0.0118(6) 0.0183(7) 0.0171(7) 0.0010(5) 0.0015(5) -0.0004(5)
N2 0.0118(7) 0.0302(8) 0.0210(8) -0.0039(6) 0.0016(6) -0.0017(6)
C1 0.0127(8) 0.0221(8) 0.0172(8) 0.0003(6) 0.0012(6) 0.0004(6)
C2 0.0157(8) 0.0189(8) 0.0185(8) 0.0017(6) 0.0048(6) 0.0022(6)
C3 0.0151(8) 0.0286(10) 0.0231(9) -0.0021(7) 0.0064(7) 0.0005(7)
C4 0.0125(8) 0.0250(9) 0.0206(9) -0.0040(7) 0.0034(7) -0.0032(6)
C5 0.0188(8) 0.0209(8) 0.0185(8) -0.0003(7) 0.0048(7) -0.0006(6)
C6 0.0315(11) 0.0345(11) 0.0192(9) -0.0001(8) 0.0001(8) 0.0052(9)
C7 0.0376(12) 0.0222(10) 0.0292(11) -0.0040(8) 0.0122(9) -0.0045(8)
C8 0.0270(10) 0.0345(11) 0.0285(11) -0.0072(9) 0.0126(9) -0.0020(9)
C9 0.0123(9) 0.0574(16) 0.0334(12) -0.0149(11) 0.0016(8) -0.0062(9)
C10 0.0203(9) 0.0188(8) 0.0271(9) 0.0016(7) 0.0040(7) -0.0026(7)
C11 0.0378(12) 0.0302(11) 0.0404(13) 0.0140(10) -0.0107(10) -0.0091(10)
C12 0.0342(12) 0.0274(11) 0.0393(13) 0.0033(10) -0.0052(10) -0.0118(9)
C13 0.0186(9) 0.0257(9) 0.0166(8) -0.0002(7) -0.0009(7) -0.0037(7)
C14 0.0423(13) 0.0297(11) 0.0257(11) 0.0034(9) 0.0008(9) 0.0082(10)
C15 0.0356(12) 0.0356(12) 0.0176(9) -0.0029(8) 0.0019(8) 0.0018(9)

loop_
_atom_type_symbol
_atom_type_description
_atom_type_scat_dispersion_real
_atom_type_scat_dispersion_imag
_atom_type_scat_source
C C 0.0033 0.0016 'International Tables Vol C Tables 4.2.6.8 and 6.1.1.4'
H H 0.0000 0.0000 'International Tables Vol C Tables 4.2.6.8 and 6.1.1.4'
N N 0.0061 0.0033 'International Tables Vol C Tables 4.2.6.8 and 6.1.1.4'
P P 0.1023 0.0942 'International Tables Vol C Tables 4.2.6.8 and 6.1.1.4'
Pd Pd -0.9988 1.0072 'International Tables Vol C Tables 4.2.6.8 and 6.1.1.4'
Cl Cl 0.1484 0.1585 'International Tables Vol C Tables 4.2.6.8 and 6.1.1.4'

loop_
_geom_angle_atom_site_label_1
_geom_angle_atom_site_label_2
_geom_angle_atom_site_label_3
_geom_angle
C4 Pd1 P1 86.63(5)
C4 Pd1 Cl1 86.02(5)
P1 Pd1 Cl1 172.406(16)
C4 Pd1 Cl2 173.29(6)
P1 Pd1 Cl2 91.203(15)
Cl1 Pd1 Cl2 96.312(15)
C1 P1 C13 105.70(8)
C1 P1 C10 107.18(8)
C13 P1 C10 107.91(9)
C1 P1 Pd1 101.48(6)
C13 P1 Pd1 122.00(6)
C10 P1 Pd1 111.35(6)
C1 N1 C2 109.70(14)
C1 N1 C4 119.64(14)
C2 N1 C4 129.97(14)
C1 N2 C3 108.06(14)
C1 N2 C9 128.23(17)
C3 N2 C9 123.58(16)
N1 C1 N2 108.05(15)
N1 C1 P1 115.27(12)
N2 C1 P1 136.52(13)
C3 C2 N1 105.25(15)
C3 C2 C5 128.26(15)
N1 C2 C5 126.46(15)
C2 C3 N2 108.90(15)
C2 C3 H3 130.7(14)
N2 C3 H3 120.4(14)
N1 C4 Pd1 115.35(11)
N1 C4 H4A 106.4(12)
Pd1 C4 H4A 107.5(12)
N1 C4 H4B 109.0(12)
Pd1 C4 H4B 106.6(12)
H4A C4 H4B 112.1(18)
C2 C5 C7 111.42(15)
C2 C5 C6 110.44(15)
C7 C5 C6 110.31(17)
C2 C5 C8 107.56(15)
C7 C5 C8 109.09(16)
C6 C5 C8 107.90(16)
C5 C6 H6A 106.7(15)
C5 C6 H6B 110.0(16)
H6A C6 H6B 111(2)
C5 C6 H6C 110.4(15)
H6A C6 H6C 106(2)
H6B C6 H6C 113(2)
C5 C7 H7A 111.0(15)
C5 C7 H7B 110.4(14)
H7A C7 H7B 111(2)
C5 C7 H7C 109.3(14)
H7A C7 H7C 105(2)
H7B C7 H7C 110(2)
C5 C8 H8A 112.0(13)
C5 C8 H8B 111.0(14)
H8A C8 H8B 106.3(19)
C5 C8 H8C 111.5(14)
H8A C8 H8C 109.9(19)
H8B C8 H8C 106(2)
N2 C9 H9A 111(2)
N2 C9 H9B 110(2)
H9A C9 H9B 118(3)
N2 C9 H9C 105(2)
H9A C9 H9C 102(3)
H9B C9 H9C 110(3)
C12 C10 C11 111.39(17)
C12 C10 P1 117.00(14)
C11 C10 P1 109.25(14)
C12 C10 H10 109.7(13)
C11 C10 H10 109.4(13)
P1 C10 H10 99.3(13)
C10 C11 H11A 108.8(17)
C10 C11 H11B 111.4(16)
H11A C11 H11B 111(2)
C10 C11 H11C 112.3(16)
H11A C11 H11C 110(2)
H11B C11 H11C 104(2)
C10 C12 H12A 108.6(15)
C10 C12 H12B 109.3(16)
H12A C12 H12B 107(2)
C10 C12 H12C 110.8(16)
H12A C12 H12C 111(2)
H12B C12 H12C 110(2)
C15 C13 C14 112.31(17)
C15 C13 P1 111.36(13)
C14 C13 P1 110.18(13)
C15 C13 H13 107.4(13)
C14 C13 H13 111.2(13)
P1 C13 H13 104.1(13)
C13 C14 H14A 113.0(14)
C13 C14 H14B 110.8(13)
H14A C14 H14B 107.3(19)
C13 C14 H14C 110.2(17)
H14A C14 H14C 110(2)
H14B C14 H14C 106(2)
C13 C15 H15A 107.6(15)
C13 C15 H15B 112.2(15)
H15A C15 H15B 110(2)
C13 C15 H15C 112.2(14)
H15A C15 H15C 108(2)
H15B C15 H15C 106(2)

loop_
_geom_bond_atom_site_label_1
_geom_bond_atom_site_label_2
_geom_bond_distance
Pd1 C4 2.0236(17)
Pd1 P1 2.1878(4)
Pd1 Cl1 2.3769(4)
Pd1 Cl2 2.4124(4)
P1 C1 1.8166(18)
P1 C13 1.8319(18)
P1 C10 1.8387(18)
N1 C1 1.335(2)
N1 C2 1.389(2)
N1 C4 1.489(2)
N2 C1 1.347(2)
N2 C3 1.369(2)
N2 C9 1.464(3)
C2 C3 1.361(2)
C2 C5 1.508(2)
C3 H3 0.93(2)
C4 H4A 0.99(2)
C4 H4B 0.94(2)
C5 C7 1.527(3)
C5 C6 1.533(3)
C5 C8 1.535(2)
C6 H6A 0.90(2)
C6 H6B 0.93(2)
C6 H6C 0.99(3)
C7 H7A 0.99(3)
C7 H7B 0.92(2)
C7 H7C 0.93(2)
C8 H8A 0.96(2)
C8 H8B 0.88(2)
C8 H8C 0.95(3)
C9 H9A 0.81(3)
C9 H9B 0.82(4)
C9 H9C 0.95(4)
C10 C12 1.519(3)
C10 C11 1.526(3)
C10 H10 0.95(2)
C11 H11A 0.93(2)
C11 H11B 0.97(3)
C11 H11C 0.94(3)
C12 H12A 0.98(3)
C12 H12B 0.98(3)
C12 H12C 0.93(3)
C13 C15 1.516(3)
C13 C14 1.524(3)
C13 H13 0.88(2)
C14 H14A 0.91(3)
C14 H14B 1.01(2)
C14 H14C 0.87(3)
C15 H15A 0.90(2)
C15 H15B 0.92(3)
C15 H15C 0.96(2)
